data_4087243
loop_
_publ_author_name
'Sabater, Sara'
'Page, Michael J.'
'Mahon, Mary F.'
'Whittlesey, Michael K.'

_publ_section_title
;
 Stoichiometric and Catalytic Reactivity of Ni(6-Mes)(PPh3)2
;
_journal_name_full Organometallics
_journal_paper_doi 10.1021/acs.organomet.7b00129
_journal_year 2017
_chemical_formula_moiety 'C48 H51 N2 Ni P'
_chemical_formula_sum 'C48 H51 N2 Ni P'
_chemical_formula_weight 745.58
_space_group_crystal_system monoclinic
_space_group_IT_number 14
_space_group_name_Hall '-P 2ybc'
_space_group_name_H-M_alt 'P 1 21/c 1'
_symmetry_space_group_name_Hall '-P 2ybc'
_symmetry_space_group_name_H-M 'P 1 21/c 1'
_atom_sites_solution_hydrogens mixed
_atom_sites_solution_primary iterative
_audit_creation_date 2016-12-16
_audit_creation_method
;
Olex2 1.2
(compiled 2016.11.30 svn.r3356 for OlexSys, GUI svn.r5269)
;
_cell_angle_alpha 90
_cell_angle_beta 99.2626(6)
_cell_angle_gamma 90
_cell_formula_units_Z 4
_cell_length_a 11.93635(8)
_cell_length_b 12.47592(7)
_cell_length_c 26.36052(16)
_cell_measurement_reflns_used 28281
_cell_measurement_temperature 150.00(10)
_cell_measurement_theta_max 72.9960
_cell_measurement_theta_min 3.4070
_cell_volume 3874.34(4)
_computing_cell_refinement 'CrysAlisPro 1.171.38.43 (Rigaku OD, 2015)'
_computing_data_collection 'CrysAlisPro 1.171.38.43 (Rigaku OD, 2015)'
_computing_data_reduction 'CrysAlisPro 1.171.38.43 (Rigaku OD, 2015)'
_computing_molecular_graphics 'Olex2 (Dolomanov et al., 2009)'
_computing_publication_material 'Olex2 (Dolomanov et al., 2009)'
_computing_structure_refinement 'ShelXL (Sheldrick, 2015)'
_computing_structure_solution 'olex2.solve (Bourhis et al., 2015)'
_diffrn_ambient_environment N~2~
_diffrn_ambient_temperature 150.00(10)
_diffrn_detector 'CCD plate'
_diffrn_detector_area_resol_mean 8.1150
_diffrn_detector_type EosS2
_diffrn_measured_fraction_theta_full 1.000
_diffrn_measured_fraction_theta_max 1.000
_diffrn_measurement_device 'four-circle diffractometer'
_diffrn_measurement_device_type 'SuperNova, Dual, Cu at zero, EosS2'
_diffrn_measurement_method '\w scans'
_diffrn_radiation_monochromator mirror
_diffrn_radiation_probe x-ray
_diffrn_radiation_type 'Cu K\a'
_diffrn_radiation_wavelength 1.54184
_diffrn_reflns_av_R_equivalents 0.0365
_diffrn_reflns_av_unetI/netI 0.0186
_diffrn_reflns_Laue_measured_fraction_full 1.000
_diffrn_reflns_Laue_measured_fraction_max 1.000
_diffrn_reflns_limit_h_max 14
_diffrn_reflns_limit_h_min -14
_diffrn_reflns_limit_k_max 15
_diffrn_reflns_limit_k_min -15
_diffrn_reflns_limit_l_max 32
_diffrn_reflns_limit_l_min -32
_diffrn_reflns_number 54246
_diffrn_reflns_point_group_measured_fraction_full 1.000
_diffrn_reflns_point_group_measured_fraction_max 1.000
_diffrn_reflns_theta_full 67.684
_diffrn_reflns_theta_max 73.086
_diffrn_reflns_theta_min 3.398
_diffrn_source 'micro-focus sealed X-ray tube'
_diffrn_source_type 'SuperNova (Cu) X-ray Source'
_exptl_absorpt_coefficient_mu 1.377
_exptl_absorpt_correction_T_max 1.00000
_exptl_absorpt_correction_T_min 0.86352
_exptl_absorpt_correction_type multi-scan
_exptl_absorpt_process_details
;
CrysAlisPro 1.171.38.43 (Rigaku Oxford Diffraction, 2015)
Empirical absorption correction using spherical harmonics,
 implemented in SCALE3 ABSPACK scaling algorithm.
;
_exptl_crystal_colour yellow
_exptl_crystal_density_diffrn 1.278
_exptl_crystal_description block
_exptl_crystal_F_000 1584
_exptl_crystal_size_max 0.145
_exptl_crystal_size_mid 0.131
_exptl_crystal_size_min 0.097
_refine_diff_density_max 0.490
_refine_diff_density_min -0.335
_refine_diff_density_rms 0.044
_refine_ls_extinction_method none
_refine_ls_goodness_of_fit_ref 1.041
_refine_ls_hydrogen_treatment mixed
_refine_ls_matrix_type full
_refine_ls_number_parameters 487
_refine_ls_number_reflns 7760
_refine_ls_number_restraints 3
_refine_ls_restrained_S_all 1.040
_refine_ls_R_factor_all 0.0332
_refine_ls_R_factor_gt 0.0309
_refine_ls_shift/su_max 0.000
_refine_ls_shift/su_mean 0.000
_refine_ls_structure_factor_coef Fsqd
_refine_ls_weighting_details 'w=1/[\s^2^(Fo^2^)+(0.0386P)^2^+1.8785P] where P=(Fo^2^+2Fc^2^)/3'
_refine_ls_weighting_scheme calc
_refine_ls_wR_factor_gt 0.0798
_refine_ls_wR_factor_ref 0.0813
_reflns_Friedel_coverage 0.000
_reflns_number_gt 7263
_reflns_number_total 7760
_reflns_threshold_expression 'I > 2\s(I)'
_cod_data_source_file bigcif.cif
_cod_data_source_block s16mkw91
_cod_database_code 4087243
_chemical_oxdiff_usercomment 'yellow block'
_shelx_space_group_comment
;
The symmetry employed for this shelxl refinement is uniquely defined
by the following loop, which should always be used as a source of
symmetry information in preference to the above space-group names.
They are only intended as comments.
;
_olex2_refinement_description
;
1. Fixed Uiso
 At 1.2 times of:
  All C(H) groups, All C(H,H) groups
 At 1.5 times of:
  All C(H,H,H) groups
2. Restrained distances
 C24-H24 \\sim C23-H23A \\sim C23-H23B
 with sigma of 0.005
3.a Secondary CH2 refined with riding coordinates:
 C2(H2A,H2B), C3(H3A,H3B), C4(H4A,H4B)
3.b Aromatic/amide H refined with riding coordinates:
 C7(H7), C9(H9), C16(H16), C18(H18), C26(H26), C27(H27), C28(H28), C29(H29),
 C30(H30), C32(H32), C33(H33), C34(H34), C35(H35), C36(H36), C38(H38), C39(H39),
  C40(H40), C41(H41), C42(H42), C44(H44), C45(H45), C46(H46), C47(H47), C48(H48)
3.c Idealised Me refined as rotating group:
 C11(H11A,H11B,H11C), C12(H12A,H12B,H12C), C13(H13A,H13B,H13C), C20(H20A,H20B,
 H20C), C21(H21A,H21B,H21C), C22(H22A,H22B,H22C)
;
_shelx_shelxl_version_number 2014/7
_olex2_submission_special_instructions 'No special instructions were received'
_oxdiff_exptl_absorpt_empirical_details
;
Empirical correction (ABSPACK) includes:
- Absorption correction using spherical harmonics
- Frame scaling
;
_oxdiff_exptl_absorpt_empirical_full_max 1.416
_oxdiff_exptl_absorpt_empirical_full_min 0.735

loop_
_space_group_symop_operation_xyz
'x, y, z'
'-x, y+1/2, -z+1/2'
'-x, -y, -z'
'x, -y-1/2, z-1/2'

loop_
_atom_site_label
_atom_site_type_symbol
_atom_site_fract_x
_atom_site_fract_y
_atom_site_fract_z
_atom_site_U_iso_or_equiv
_atom_site_adp_type
_atom_site_occupancy
_atom_site_site_symmetry_order
_atom_site_calc_flag
_atom_site_refinement_flags_posn
Ni1 Ni 0.22003(2) 0.22635(2) 0.37627(2) 0.01550(7) Uani 1 1 d .
P1 P 0.35855(3) 0.26901(2) 0.33470(2) 0.01517(8) Uani 1 1 d .
N1 N 0.24399(10) 0.01058(9) 0.41635(4) 0.0204(2) Uani 1 1 d .
N2 N 0.25162(10) 0.13915(9) 0.47869(4) 0.0224(2) Uani 1 1 d .
C1 C 0.24260(10) 0.11632(10) 0.42764(5) 0.0176(2) Uani 1 1 d .
C2 C 0.25402(15) -0.07635(12) 0.45448(6) 0.0317(3) Uani 1 1 d .
H2A H 0.2866 -0.1394 0.4410 0.038 Uiso 1 1 calc R
H2B H 0.1796 -0.0950 0.4620 0.038 Uiso 1 1 calc R
C3 C 0.32918(16) -0.03900(14) 0.50280(6) 0.0389(4) Uani 1 1 d .
H3A H 0.4049 -0.0240 0.4958 0.047 Uiso 1 1 calc R
H3B H 0.3346 -0.0942 0.5290 0.047 Uiso 1 1 calc R
C4 C 0.27690(15) 0.06184(13) 0.52119(6) 0.0344(4) Uani 1 1 d .
H4A H 0.2075 0.0437 0.5340 0.041 Uiso 1 1 calc R
H4B H 0.3291 0.0938 0.5491 0.041 Uiso 1 1 calc R
C5 C 0.23933(12) 0.24823(12) 0.49438(5) 0.0226(3) Uani 1 1 d .
C6 C 0.13586(13) 0.28187(12) 0.50725(5) 0.0265(3) Uani 1 1 d .
C7 C 0.12727(13) 0.38655(13) 0.52464(6) 0.0307(3) Uani 1 1 d .
H7 H 0.0586 0.4098 0.5331 0.037 Uiso 1 1 calc R
C8 C 0.21825(14) 0.45705(13) 0.52971(6) 0.0309(3) Uani 1 1 d .
C9 C 0.32007(13) 0.42119(13) 0.51696(5) 0.0288(3) Uani 1 1 d .
H9 H 0.3814 0.4680 0.5198 0.035 Uiso 1 1 calc R
C10 C 0.33299(12) 0.31695(12) 0.49997(5) 0.0244(3) Uani 1 1 d .
C11 C 0.03584(14) 0.20665(14) 0.50331(7) 0.0349(4) Uani 1 1 d .
H11A H 0.0413 0.1650 0.5342 0.052 Uiso 1 1 calc GR
H11B H 0.0358 0.1597 0.4744 0.052 Uiso 1 1 calc GR
H11C H -0.0333 0.2474 0.4988 0.052 Uiso 1 1 calc GR
C12 C 0.20861(17) 0.56975(15) 0.54968(8) 0.0458(4) Uani 1 1 d .
H12A H 0.2228 0.6203 0.5240 0.069 Uiso 1 1 calc GR
H12B H 0.2633 0.5797 0.5802 0.069 Uiso 1 1 calc GR
H12C H 0.1336 0.5808 0.5575 0.069 Uiso 1 1 calc GR
C13 C 0.44622(13) 0.27827(13) 0.48929(6) 0.0301(3) Uani 1 1 d .
H13A H 0.4926 0.3387 0.4838 0.045 Uiso 1 1 calc GR
H13B H 0.4353 0.2339 0.4591 0.045 Uiso 1 1 calc GR
H13C H 0.4831 0.2375 0.5181 0.045 Uiso 1 1 calc GR
C14 C 0.23528(11) -0.02342(10) 0.36381(5) 0.0186(3) Uani 1 1 d .
C15 C 0.33481(11) -0.04866(10) 0.34471(5) 0.0212(3) Uani 1 1 d .
C16 C 0.32604(12) -0.08405(11) 0.29429(6) 0.0243(3) Uani 1 1 d .
H16 H 0.3919 -0.1004 0.2812 0.029 Uiso 1 1 calc R
C17 C 0.22145(12) -0.09576(11) 0.26278(6) 0.0247(3) Uani 1 1 d .
C18 C 0.12417(12) -0.07520(11) 0.28376(6) 0.0233(3) Uani 1 1 d .
H18 H 0.0537 -0.0849 0.2634 0.028 Uiso 1 1 calc R
C19 C 0.12864(11) -0.04050(10) 0.33421(5) 0.0207(3) Uani 1 1 d .
C20 C 0.44884(12) -0.04218(12) 0.37881(6) 0.0275(3) Uani 1 1 d .
H20A H 0.4526 0.0220 0.3991 0.041 Uiso 1 1 calc GR
H20B H 0.5077 -0.0410 0.3579 0.041 Uiso 1 1 calc GR
H20C H 0.4588 -0.1034 0.4011 0.041 Uiso 1 1 calc GR
C21 C 0.21360(15) -0.12951(14) 0.20761(6) 0.0358(4) Uani 1 1 d .
H21A H 0.2213 -0.0678 0.1867 0.054 Uiso 1 1 calc GR
H21B H 0.1413 -0.1627 0.1963 0.054 Uiso 1 1 calc GR
H21C H 0.2731 -0.1796 0.2045 0.054 Uiso 1 1 calc GR
C22 C 0.02041(12) -0.02923(13) 0.35618(6) 0.0307(3) Uani 1 1 d .
H22A H -0.0054 -0.0988 0.3647 0.046 Uiso 1 1 calc GR
H22B H -0.0365 0.0041 0.3313 0.046 Uiso 1 1 calc GR
H22C H 0.0341 0.0142 0.3866 0.046 Uiso 1 1 calc GR
C23 C 0.05765(12) 0.25732(11) 0.37242(6) 0.0251(3) Uani 1 1 d D
H23A H 0.0139(15) 0.1935(11) 0.3596(7) 0.038(5) Uiso 1 1 d D
H23B H 0.0352(15) 0.2880(14) 0.4036(5) 0.032(5) Uiso 1 1 d D
C24 C 0.10028(11) 0.32388(11) 0.33633(5) 0.0202(3) Uani 1 1 d D
H24 H 0.0860(14) 0.2990(13) 0.3006(4) 0.027(4) Uiso 1 1 d D
C25 C 0.11136(11) 0.44140(11) 0.34117(5) 0.0198(3) Uani 1 1 d .
C26 C 0.09596(12) 0.49793(12) 0.38537(6) 0.0255(3) Uani 1 1 d .
H26 H 0.0759 0.4609 0.4132 0.031 Uiso 1 1 calc R
C27 C 0.11009(13) 0.60810(12) 0.38845(6) 0.0323(3) Uani 1 1 d .
H27 H 0.1008 0.6437 0.4185 0.039 Uiso 1 1 calc R
C28 C 0.13789(14) 0.66596(12) 0.34742(7) 0.0341(3) Uani 1 1 d .
H28 H 0.1473 0.7399 0.3497 0.041 Uiso 1 1 calc R
C29 C 0.15140(13) 0.61229(12) 0.30301(6) 0.0308(3) Uani 1 1 d .
H29 H 0.1692 0.6504 0.2750 0.037 Uiso 1 1 calc R
C30 C 0.13860(12) 0.50181(11) 0.29991(5) 0.0237(3) Uani 1 1 d .
H30 H 0.1483 0.4669 0.2697 0.028 Uiso 1 1 calc R
C31 C 0.41477(11) 0.40544(10) 0.34795(5) 0.0184(3) Uani 1 1 d .
C32 C 0.37073(12) 0.46641(11) 0.38418(5) 0.0236(3) Uani 1 1 d .
H32 H 0.3141 0.4380 0.4006 0.028 Uiso 1 1 calc R
C33 C 0.41055(14) 0.56953(12) 0.39617(6) 0.0328(3) Uani 1 1 d .
H33 H 0.3793 0.6102 0.4200 0.039 Uiso 1 1 calc R
C34 C 0.49630(15) 0.61188(12) 0.37290(6) 0.0358(4) Uani 1 1 d .
H34 H 0.5217 0.6814 0.3804 0.043 Uiso 1 1 calc R
C35 C 0.54421(14) 0.55071(13) 0.33840(6) 0.0319(3) Uani 1 1 d .
H35 H 0.6037 0.5782 0.3235 0.038 Uiso 1 1 calc R
C36 C 0.50367(12) 0.44817(11) 0.32583(5) 0.0240(3) Uani 1 1 d .
H36 H 0.5361 0.4075 0.3024 0.029 Uiso 1 1 calc R
C37 C 0.49777(11) 0.20299(10) 0.33371(5) 0.0194(3) Uani 1 1 d .
C38 C 0.58447(12) 0.21476(12) 0.37570(6) 0.0247(3) Uani 1 1 d .
H38 H 0.5708 0.2533 0.4043 0.030 Uiso 1 1 calc R
C39 C 0.69077(12) 0.16979(13) 0.37537(6) 0.0309(3) Uani 1 1 d .
H39 H 0.7475 0.1780 0.4037 0.037 Uiso 1 1 calc R
C40 C 0.71259(13) 0.11280(12) 0.33304(7) 0.0344(4) Uani 1 1 d .
H40 H 0.7836 0.0821 0.3330 0.041 Uiso 1 1 calc R
C41 C 0.62847(13) 0.10176(12) 0.29088(7) 0.0331(3) Uani 1 1 d .
H41 H 0.6433 0.0648 0.2621 0.040 Uiso 1 1 calc R
C42 C 0.52158(12) 0.14576(11) 0.29134(6) 0.0258(3) Uani 1 1 d .
H42 H 0.4651 0.1368 0.2629 0.031 Uiso 1 1 calc R
C43 C 0.30084(11) 0.26181(10) 0.26556(5) 0.0179(2) Uani 1 1 d .
C44 C 0.21973(11) 0.18227(11) 0.25094(5) 0.0216(3) Uani 1 1 d .
H44 H 0.1982 0.1374 0.2758 0.026 Uiso 1 1 calc R
C45 C 0.17061(12) 0.16894(12) 0.19984(6) 0.0265(3) Uani 1 1 d .
H45 H 0.1169 0.1154 0.1908 0.032 Uiso 1 1 calc R
C46 C 0.20188(13) 0.23562(12) 0.16248(6) 0.0286(3) Uani 1 1 d .
H46 H 0.1690 0.2273 0.1283 0.034 Uiso 1 1 calc R
C47 C 0.28227(14) 0.31467(12) 0.17637(6) 0.0291(3) Uani 1 1 d .
H47 H 0.3032 0.3596 0.1513 0.035 Uiso 1 1 calc R
C48 C 0.33212(12) 0.32761(11) 0.22741(5) 0.0235(3) Uani 1 1 d .
H48 H 0.3867 0.3805 0.2362 0.028 Uiso 1 1 calc R

loop_
_atom_site_aniso_label
_atom_site_aniso_U_11
_atom_site_aniso_U_22
_atom_site_aniso_U_33
_atom_site_aniso_U_23
_atom_site_aniso_U_13
_atom_site_aniso_U_12
Ni1 0.01508(12) 0.01450(12) 0.01697(12) 0.00209(8) 0.00279(8) 0.00044(8)
P1 0.01536(15) 0.01432(15) 0.01592(15) 0.00069(11) 0.00282(11) -0.00002(11)
N1 0.0241(6) 0.0165(5) 0.0203(5) 0.0047(4) 0.0032(4) 0.0001(4)
N2 0.0261(6) 0.0243(6) 0.0167(5) 0.0033(4) 0.0034(4) 0.0004(5)
C1 0.0132(6) 0.0206(6) 0.0191(6) 0.0022(5) 0.0033(5) -0.0002(5)
C2 0.0431(9) 0.0218(7) 0.0310(8) 0.0113(6) 0.0083(7) -0.0003(6)
C3 0.0465(10) 0.0394(9) 0.0301(8) 0.0161(7) 0.0046(7) 0.0104(8)
C4 0.0476(10) 0.0373(9) 0.0183(7) 0.0090(6) 0.0050(6) 0.0042(7)
C5 0.0257(7) 0.0274(7) 0.0151(6) -0.0006(5) 0.0042(5) -0.0002(6)
C6 0.0269(7) 0.0347(8) 0.0188(6) -0.0004(6) 0.0065(5) -0.0004(6)
C7 0.0303(8) 0.0397(9) 0.0235(7) -0.0031(6) 0.0084(6) 0.0061(6)
C8 0.0370(8) 0.0328(8) 0.0215(7) -0.0053(6) 0.0009(6) 0.0041(6)
C9 0.0294(8) 0.0318(8) 0.0236(7) -0.0036(6) -0.0006(6) -0.0041(6)
C10 0.0249(7) 0.0315(7) 0.0162(6) -0.0013(5) 0.0015(5) -0.0002(6)
C11 0.0292(8) 0.0410(9) 0.0373(9) 0.0015(7) 0.0136(7) -0.0029(7)
C12 0.0518(11) 0.0383(10) 0.0457(10) -0.0146(8) 0.0031(8) 0.0069(8)
C13 0.0236(7) 0.0376(8) 0.0289(7) -0.0051(6) 0.0036(6) -0.0022(6)
C14 0.0216(6) 0.0114(6) 0.0228(6) 0.0026(5) 0.0036(5) 0.0002(5)
C15 0.0185(6) 0.0151(6) 0.0297(7) 0.0035(5) 0.0029(5) 0.0002(5)
C16 0.0213(7) 0.0209(6) 0.0322(7) -0.0013(6) 0.0087(6) 0.0009(5)
C17 0.0293(7) 0.0166(6) 0.0282(7) -0.0027(5) 0.0044(6) -0.0004(5)
C18 0.0204(6) 0.0169(6) 0.0310(7) -0.0023(5) -0.0012(5) -0.0020(5)
C19 0.0188(6) 0.0124(6) 0.0309(7) 0.0011(5) 0.0038(5) -0.0002(5)
C20 0.0196(7) 0.0290(7) 0.0327(8) 0.0059(6) 0.0011(6) -0.0001(6)
C21 0.0381(9) 0.0361(9) 0.0331(8) -0.0114(7) 0.0057(7) -0.0015(7)
C22 0.0201(7) 0.0289(8) 0.0440(9) -0.0055(7) 0.0080(6) -0.0016(6)
C23 0.0166(6) 0.0206(7) 0.0385(8) 0.0061(6) 0.0050(6) 0.0019(5)
C24 0.0160(6) 0.0198(6) 0.0236(6) 0.0018(5) -0.0004(5) 0.0036(5)
C25 0.0145(6) 0.0202(6) 0.0242(6) 0.0035(5) 0.0014(5) 0.0039(5)
C26 0.0253(7) 0.0249(7) 0.0281(7) 0.0020(6) 0.0099(6) 0.0026(5)
C27 0.0322(8) 0.0269(8) 0.0395(9) -0.0082(6) 0.0105(7) 0.0043(6)
C28 0.0336(8) 0.0168(7) 0.0522(10) 0.0015(6) 0.0077(7) 0.0019(6)
C29 0.0294(8) 0.0255(7) 0.0381(8) 0.0117(6) 0.0068(6) 0.0008(6)
C30 0.0213(7) 0.0243(7) 0.0253(7) 0.0038(5) 0.0029(5) 0.0020(5)
C31 0.0179(6) 0.0168(6) 0.0189(6) 0.0012(5) -0.0020(5) -0.0002(5)
C32 0.0193(6) 0.0254(7) 0.0244(7) -0.0041(5) -0.0016(5) 0.0016(5)
C33 0.0339(8) 0.0262(7) 0.0349(8) -0.0121(6) -0.0049(6) 0.0034(6)
C34 0.0432(9) 0.0200(7) 0.0388(9) -0.0020(6) -0.0100(7) -0.0082(6)
C35 0.0348(8) 0.0293(8) 0.0291(8) 0.0073(6) -0.0022(6) -0.0137(6)
C36 0.0256(7) 0.0250(7) 0.0210(6) 0.0024(5) 0.0024(5) -0.0045(5)
C37 0.0179(6) 0.0159(6) 0.0253(6) 0.0043(5) 0.0058(5) 0.0006(5)
C38 0.0220(7) 0.0287(7) 0.0240(7) 0.0065(5) 0.0056(5) 0.0026(6)
C39 0.0201(7) 0.0348(8) 0.0372(8) 0.0138(7) 0.0029(6) 0.0025(6)
C40 0.0220(7) 0.0261(7) 0.0575(10) 0.0073(7) 0.0139(7) 0.0075(6)
C41 0.0303(8) 0.0226(7) 0.0500(9) -0.0068(7) 0.0170(7) 0.0016(6)
C42 0.0234(7) 0.0207(7) 0.0341(8) -0.0051(6) 0.0074(6) 0.0001(5)
C43 0.0184(6) 0.0174(6) 0.0180(6) -0.0009(5) 0.0030(5) 0.0022(5)
C44 0.0225(7) 0.0193(6) 0.0230(6) -0.0008(5) 0.0038(5) -0.0003(5)
C45 0.0257(7) 0.0239(7) 0.0281(7) -0.0066(6) -0.0014(6) 0.0002(6)
C46 0.0335(8) 0.0312(8) 0.0187(7) -0.0036(6) -0.0031(6) 0.0069(6)
C47 0.0364(8) 0.0309(8) 0.0204(7) 0.0054(6) 0.0052(6) 0.0021(6)
C48 0.0252(7) 0.0230(7) 0.0222(6) 0.0016(5) 0.0035(5) -0.0029(5)

loop_
_atom_type_symbol
_atom_type_description
_atom_type_scat_dispersion_real
_atom_type_scat_dispersion_imag
_atom_type_scat_source
C C 0.0181 0.0091 'International Tables Vol C Tables 4.2.6.8 and 6.1.1.4'
H H 0.0000 0.0000 'International Tables Vol C Tables 4.2.6.8 and 6.1.1.4'
N N 0.0311 0.0180 'International Tables Vol C Tables 4.2.6.8 and 6.1.1.4'
Ni Ni -3.0029 0.5091 'International Tables Vol C Tables 4.2.6.8 and 6.1.1.4'
P P 0.2955 0.4335 'International Tables Vol C Tables 4.2.6.8 and 6.1.1.4'

loop_
_geom_angle_atom_site_label_1
_geom_angle_atom_site_label_2
_geom_angle_atom_site_label_3
_geom_angle
C1 Ni1 P1 119.72(4)
C1 Ni1 C23 101.70(6)
C1 Ni1 C24 143.16(5)
C23 Ni1 P1 138.13(5)
C23 Ni1 C24 41.46(6)
C24 Ni1 P1 96.88(4)
C31 P1 Ni1 114.26(4)
C31 P1 C37 96.48(6)
C31 P1 C43 107.40(6)
C37 P1 Ni1 130.37(4)
C43 P1 Ni1 106.88(4)
C43 P1 C37 99.04(6)
C1 N1 C2 124.83(12)
C1 N1 C14 119.92(10)
C14 N1 C2 115.25(11)
C1 N2 C4 126.05(12)
C1 N2 C5 119.11(11)
C5 N2 C4 114.81(11)
N1 C1 Ni1 123.23(9)
N1 C1 N2 114.79(11)
N2 C1 Ni1 121.87(10)
N1 C2 C3 108.74(12)
C2 C3 C4 107.84(14)
N2 C4 C3 110.15(12)
C6 C5 N2 119.32(13)
C6 C5 C10 120.90(13)
C10 C5 N2 119.63(13)
C5 C6 C11 121.14(14)
C7 C6 C5 118.44(14)
C7 C6 C11 120.42(14)
C8 C7 C6 121.88(14)
C7 C8 C12 121.40(15)
C9 C8 C7 118.38(14)
C9 C8 C12 120.21(15)
C8 C9 C10 121.76(14)
C5 C10 C13 120.74(13)
C9 C10 C5 118.61(14)
C9 C10 C13 120.63(13)
C15 C14 N1 118.67(12)
C19 C14 N1 120.09(12)
C19 C14 C15 120.97(12)
C14 C15 C20 120.72(13)
C16 C15 C14 118.59(12)
C16 C15 C20 120.63(13)
C15 C16 C17 121.81(13)
C16 C17 C21 121.16(13)
C18 C17 C16 118.06(13)
C18 C17 C21 120.77(13)
C17 C18 C19 122.17(13)
C14 C19 C22 122.13(13)
C18 C19 C14 118.18(12)
C18 C19 C22 119.58(12)
C24 C23 Ni1 72.05(8)
C23 C24 Ni1 66.48(8)
C23 C24 C25 124.12(13)
C25 C24 Ni1 120.21(9)
C26 C25 C24 123.43(12)
C26 C25 C30 116.90(13)
C30 C25 C24 119.68(13)
C27 C26 C25 121.18(14)
C28 C27 C26 120.92(14)
C29 C28 C27 119.01(14)
C28 C29 C30 120.33(14)
C29 C30 C25 121.65(14)
C32 C31 P1 118.02(10)
C32 C31 C36 118.38(12)
C36 C31 P1 123.49(10)
C31 C32 C33 120.65(14)
C34 C33 C32 120.27(15)
C35 C34 C33 119.80(14)
C34 C35 C36 120.08(15)
C35 C36 C31 120.74(14)
C38 C37 P1 119.50(10)
C42 C37 P1 122.47(11)
C42 C37 C38 117.96(13)
C39 C38 C37 120.92(14)
C40 C39 C38 120.26(15)
C41 C40 C39 119.62(14)
C40 C41 C42 120.22(15)
C41 C42 C37 121.01(14)
C44 C43 P1 116.08(10)
C48 C43 P1 125.67(10)
C48 C43 C44 118.25(12)
C45 C44 C43 121.21(13)
C46 C45 C44 119.81(13)
C47 C46 C45 119.64(13)
C46 C47 C48 120.63(14)
C47 C48 C43 120.46(13)

loop_
_geom_bond_atom_site_label_1
_geom_bond_atom_site_label_2
_geom_bond_distance
Ni1 P1 2.1911(4)
Ni1 C1 1.9167(13)
Ni1 C23 1.9628(14)
Ni1 C24 2.0365(13)
P1 C31 1.8422(13)
P1 C37 1.8586(13)
P1 C43 1.8440(13)
N1 C1 1.3531(17)
N1 C2 1.4704(17)
N1 C14 1.4362(17)
N2 C1 1.3627(17)
N2 C4 1.4721(17)
N2 C5 1.4367(18)
C2 C3 1.509(2)
C3 C4 1.518(2)
C5 C6 1.397(2)
C5 C10 1.398(2)
C6 C7 1.393(2)
C6 C11 1.509(2)
C7 C8 1.387(2)
C8 C9 1.386(2)
C8 C12 1.512(2)
C9 C10 1.392(2)
C10 C13 1.504(2)
C14 C15 1.3988(19)
C14 C19 1.3981(19)
C15 C16 1.388(2)
C15 C20 1.5078(19)
C16 C17 1.391(2)
C17 C18 1.388(2)
C17 C21 1.503(2)
C18 C19 1.391(2)
C19 C22 1.5050(19)
C23 C24 1.417(2)
C24 C25 1.4758(18)
C25 C26 1.399(2)
C25 C30 1.4038(19)
C26 C27 1.386(2)
C27 C28 1.384(2)
C28 C29 1.380(2)
C29 C30 1.388(2)
C31 C32 1.3888(19)
C31 C36 1.3962(19)
C32 C33 1.390(2)
C33 C34 1.380(2)
C34 C35 1.380(2)
C35 C36 1.389(2)
C37 C38 1.396(2)
C37 C42 1.3929(19)
C38 C39 1.389(2)
C39 C40 1.383(2)
C40 C41 1.380(2)
C41 C42 1.391(2)
C43 C44 1.3966(19)
C43 C48 1.3949(19)
C44 C45 1.3898(19)
C45 C46 1.386(2)
C46 C47 1.384(2)
C47 C48 1.390(2)
